data_7711930
loop_
_publ_author_name
'Sarker, Rajib K.'
'Mangin, Lo&#xef;c P'
'Zargarian, Davit'

_publ_section_title
;
 Reactivities of cyclonickellated complexes with hydroxylamines: formation
 of &#x3ba;<sup>O</sup>-hydroxylamine and &#x3ba;<sup>N</sup>-imine
 adducts and a &#x3ba;<sup>O</sup>, &#x3ba;<sup>N</sup>-aminoxide
 derivative.
;
_journal_issue 2
_journal_name_full 'Dalton transactions (Cambridge, England : 2003)'
_journal_page_first 366
_journal_page_last 375
_journal_paper_doi 10.1039/d2dt02979k
_journal_volume 52
_journal_year 2023
_chemical_formula_moiety 'C16 H26 Br Cl N Ni O P'
_chemical_formula_sum 'C16 H26 Br Cl N Ni O P'
_chemical_formula_weight 453.42
_chemical_name_systematic '[{\kP,\kC-(i-Pr)2PO-(5-Cl-C6H3)}{\kN-(CH3CH2-)(CH3CH=)N}Ni(Br)]'
_chemical_properties_physical Air-sensitive,Moisture-sensitive
_space_group_crystal_system triclinic
_space_group_IT_number 2
_space_group_name_Hall '-P 1'
_space_group_name_H-M_alt 'P -1'
_atom_sites_solution_hydrogens geom
_audit_creation_date 2022-07-11
_audit_creation_method
;
Olex2 1.5
(compiled 2022.04.07 svn.rca3783a0 for OlexSys, GUI svn.r6498)
;
_audit_update_record
;
2022-08-10 deposited with the CCDC.	2022-11-30 downloaded from the CCDC.
;
_cell_angle_alpha 85.083(2)
_cell_angle_beta 83.391(3)
_cell_angle_gamma 89.300(3)
_cell_formula_units_Z 2
_cell_length_a 8.1691(4)
_cell_length_b 10.6197(5)
_cell_length_c 11.5954(5)
_cell_measurement_reflns_used 6863
_cell_measurement_temperature 100
_cell_measurement_theta_max 71.643
_cell_measurement_theta_min 4.178
_cell_volume 995.58(8)
_computing_cell_refinement 'SAINT V8.40B (?, 2016)'
_computing_data_collection
;
APEX 3 (2019) Bruker AXS Inc., Madison, WI 53719-1173.
;
_computing_data_reduction 'SAINT V8.40B (?, 2016)'
_computing_molecular_graphics 'Olex2 1.5 (Dolomanov et al., 2009)'
_computing_publication_material 'Olex2 1.5 (Dolomanov et al., 2009)'
_computing_structure_refinement 'SHELXL 2018/3 (Sheldrick, 2015)'
_computing_structure_solution 'SHELXT  (Sheldrick, 2015)'
_diffrn_ambient_temperature 100.00
_diffrn_detector_area_resol_mean 8.3
_diffrn_detector_type 'Bruker APEX2 CCD'
_diffrn_measured_fraction_theta_full 0.970
_diffrn_measured_fraction_theta_max 0.960
_diffrn_measurement_device 'three-circle diffractometer'
_diffrn_measurement_device_type 'Bruker Smart APEX'
_diffrn_measurement_method '\w scans'
_diffrn_radiation_type CuK\a
_diffrn_radiation_wavelength 1.54178
_diffrn_reflns_av_R_equivalents 0.1273
_diffrn_reflns_av_unetI/netI 0.0348
_diffrn_reflns_Laue_measured_fraction_full 0.970
_diffrn_reflns_Laue_measured_fraction_max 0.960
_diffrn_reflns_limit_h_max 10
_diffrn_reflns_limit_h_min -9
_diffrn_reflns_limit_k_max 13
_diffrn_reflns_limit_k_min -12
_diffrn_reflns_limit_l_max 14
_diffrn_reflns_limit_l_min 0
_diffrn_reflns_number 26093
_diffrn_reflns_point_group_measured_fraction_full 0.970
_diffrn_reflns_point_group_measured_fraction_max 0.960
_diffrn_reflns_theta_full 67.679
_diffrn_reflns_theta_max 72.221
_diffrn_reflns_theta_min 3.851
_exptl_absorpt_coefficient_mu 5.748
_exptl_absorpt_correction_T_max 0.679080
_exptl_absorpt_correction_T_min 0.383360
_exptl_absorpt_correction_type multi-scan
_exptl_absorpt_process_details
;
 TWINABS-2012/1 (Bruker,2012) was used for absorption correction.
 
For component 1:
 wR2(int) was 0.1582 before and 0.0553 after correction.
 
For component 2:
 wR2(int) was 0.1851 before and 0.0722 after correction.
 The Ratio of minimum to maximum transmission is 0.56.

Final HKLF 4 output contains 26093 reflections, Rint = 0.1273
 (16121 with I > 3sig(I), Rint = 0.1210)
;
_exptl_crystal_colour brown
_exptl_crystal_colour_primary brown
_exptl_crystal_density_diffrn 1.513
_exptl_crystal_description Block
_exptl_crystal_F_000 464
_exptl_crystal_size_max 0.143
_exptl_crystal_size_mid 0.089
_exptl_crystal_size_min 0.088
_refine_diff_density_max 1.329
_refine_diff_density_min -0.561
_refine_diff_density_rms 0.141
_refine_ls_extinction_method none
_refine_ls_goodness_of_fit_ref 1.132
_refine_ls_hydrogen_treatment constr
_refine_ls_matrix_type full
_refine_ls_number_parameters 206
_refine_ls_number_reflns 3767
_refine_ls_number_restraints 0
_refine_ls_restrained_S_all 1.132
_refine_ls_R_factor_all 0.0578
_refine_ls_R_factor_gt 0.0535
_refine_ls_shift/su_max 0.000
_refine_ls_shift/su_mean 0.000
_refine_ls_structure_factor_coef Fsqd
_refine_ls_weighting_details 'w=1/[\s^2^(Fo^2^)+(0.0825P)^2^+1.4523P] where P=(Fo^2^+2Fc^2^)/3'
_refine_ls_weighting_scheme calc
_refine_ls_wR_factor_gt 0.1480
_refine_ls_wR_factor_ref 0.1519
_reflns_Friedel_coverage 0.000
_reflns_number_gt 3416
_reflns_number_total 3767
_reflns_threshold_expression 'I > 2\s(I)'
_cod_data_source_file d2dt02979k2.cif
_cod_data_source_block rajib38
_cod_depositor_comments 'Adding full bibliography for 7711929--7711939.cif.'
_cod_database_code 7711930
_shelx_shelxl_version_number 2018/3
_shelx_space_group_comment
;
The symmetry employed for this shelxl refinement is uniquely defined
by the following loop, which should always be used as a source of
symmetry information in preference to the above space-group names.
They are only intended as comments.
;
_shelx_estimated_absorpt_t_max 0.632
_shelx_estimated_absorpt_t_min 0.494
_olex2_refinement_description
;
1. Twinned data refinement
 Scales: 0.72149
 0.27851
2.a Ternary CH refined with riding coordinates:
 C11(H11), C8(H8)
2.b Secondary CH2 refined with riding coordinates:
 C15(H15A,H15B)
2.c Aromatic/amide H refined with riding coordinates:
 C4(H4), C6(H6), C3(H3), C14(H14)
2.d Idealised Me refined as rotating group:
 C10(H10A,H10B,H10C), C9(H9A,H9B,H9C), C12(H12A,H12B,H12C), C7(H7A,H7B,H7C),
 C16(H16A,H16B,H16C), C13(H13A,H13B,H13C)
;
_olex2_submission_special_instructions 'No special instructions were received'

loop_
_space_group_symop_operation_xyz
'x, y, z'
'-x, -y, -z'

loop_
_atom_site_label
_atom_site_type_symbol
_atom_site_fract_x
_atom_site_fract_y
_atom_site_fract_z
_atom_site_U_iso_or_equiv
_atom_site_adp_type
_atom_site_occupancy
_atom_site_site_symmetry_order
_atom_site_calc_flag
_atom_site_refinement_flags_posn
_atom_site_refinement_flags_adp
_atom_site_refinement_flags_occupancy
_atom_site_disorder_assembly
_atom_site_disorder_group
Br1 Br 0.47161(7) 0.95808(4) 0.73993(4) 0.04067(19) Uani 1 1 d . . . . .
Ni1 Ni 0.62071(9) 0.77202(6) 0.78084(6) 0.0280(2) Uani 1 1 d . . . . .
Cl1 Cl 0.99643(14) 0.23231(10) 0.81225(10) 0.0366(3) Uani 1 1 d . . . . .
P1 P 0.56195(14) 0.70512(10) 0.62497(9) 0.0285(3) Uani 1 1 d . . . . .
O1 O 0.6712(4) 0.5749(3) 0.6064(3) 0.0316(6) Uani 1 1 d . . . . .
N1 N 0.6876(5) 0.8389(3) 0.9193(3) 0.0309(8) Uani 1 1 d . . . . .
C1 C 0.7455(5) 0.5351(4) 0.7054(4) 0.0284(8) Uani 1 1 d . . . . .
C2 C 0.7300(5) 0.6130(4) 0.7985(4) 0.0289(8) Uani 1 1 d . . . . .
C4 C 0.8773(6) 0.4460(4) 0.9040(4) 0.0316(9) Uani 1 1 d . . . . .
H4 H 0.920189 0.413966 0.973475 0.038 Uiso 1 1 calc R U . . .
C6 C 0.8283(5) 0.4210(4) 0.7059(4) 0.0292(8) Uani 1 1 d . . . . .
H6 H 0.840023 0.374166 0.639180 0.035 Uiso 1 1 calc R U . . .
C11 C 0.6206(6) 0.7984(4) 0.4879(4) 0.0329(9) Uani 1 1 d . . . . .
H11 H 0.540459 0.869966 0.481759 0.039 Uiso 1 1 calc R U . . .
C3 C 0.7971(6) 0.5627(4) 0.8981(4) 0.0321(9) Uani 1 1 d . . . . .
H3 H 0.787713 0.609888 0.964545 0.039 Uiso 1 1 calc R U . . .
C5 C 0.8934(5) 0.3774(4) 0.8065(4) 0.0306(9) Uani 1 1 d . . . . .
C10 C 0.6115(6) 0.7203(4) 0.3832(4) 0.0366(10) Uani 1 1 d . . . . .
H10A H 0.692575 0.651635 0.385317 0.055 Uiso 1 1 calc R U . . .
H10B H 0.635439 0.774861 0.310797 0.055 Uiso 1 1 calc R U . . .
H10C H 0.500746 0.684756 0.386808 0.055 Uiso 1 1 calc R U . . .
C15 C 0.8242(6) 0.9280(5) 0.9007(5) 0.0430(11) Uani 1 1 d . . . . .
H15A H 0.843755 0.957519 0.976679 0.052 Uiso 1 1 calc R U . . .
H15B H 0.792868 1.002511 0.850536 0.052 Uiso 1 1 calc R U . . .
C9 C 0.2338(6) 0.7501(5) 0.5799(5) 0.0419(11) Uani 1 1 d . . . . .
H9A H 0.225519 0.817157 0.633332 0.063 Uiso 1 1 calc R U . . .
H9B H 0.124742 0.712941 0.578980 0.063 Uiso 1 1 calc R U . . .
H9C H 0.274737 0.785748 0.501250 0.063 Uiso 1 1 calc R U . . .
C8 C 0.3523(6) 0.6483(4) 0.6204(4) 0.0342(9) Uani 1 1 d . . . . .
H8 H 0.358600 0.581760 0.564052 0.041 Uiso 1 1 calc R U . . .
C12 C 0.7917(7) 0.8547(5) 0.4870(4) 0.0404(11) Uani 1 1 d . . . . .
H12A H 0.792356 0.906293 0.553158 0.061 Uiso 1 1 calc R U . . .
H12B H 0.819901 0.907691 0.414160 0.061 Uiso 1 1 calc R U . . .
H12C H 0.872751 0.786411 0.493236 0.061 Uiso 1 1 calc R U . . .
C14 C 0.6101(7) 0.8222(5) 1.0219(4) 0.0416(11) Uani 1 1 d . . . . .
H14 H 0.644681 0.868967 1.081026 0.050 Uiso 1 1 calc R U . . .
C7 C 0.2873(6) 0.5854(5) 0.7409(4) 0.0426(11) Uani 1 1 d . . . . .
H7A H 0.365826 0.520735 0.765332 0.064 Uiso 1 1 calc R U . . .
H7B H 0.180604 0.545873 0.736740 0.064 Uiso 1 1 calc R U . . .
H7C H 0.274138 0.649299 0.797375 0.064 Uiso 1 1 calc R U . . .
C16 C 0.9815(7) 0.8738(5) 0.8454(5) 0.0452(12) Uani 1 1 d . . . . .
H16A H 0.960914 0.836888 0.773775 0.068 Uiso 1 1 calc R U . . .
H16B H 1.022329 0.808067 0.899567 0.068 Uiso 1 1 calc R U . . .
H16C H 1.063929 0.940882 0.826638 0.068 Uiso 1 1 calc R U . . .
C13 C 0.4726(7) 0.7360(5) 1.0529(5) 0.0509(13) Uani 1 1 d . . . . .
H13A H 0.456296 0.689176 0.985887 0.076 Uiso 1 1 calc R U . . .
H13B H 0.372524 0.784118 1.075392 0.076 Uiso 1 1 calc R U . . .
H13C H 0.495951 0.676500 1.118372 0.076 Uiso 1 1 calc R U . . .

loop_
_atom_site_aniso_label
_atom_site_aniso_U_11
_atom_site_aniso_U_22
_atom_site_aniso_U_33
_atom_site_aniso_U_23
_atom_site_aniso_U_13
_atom_site_aniso_U_12
Br1 0.0609(4) 0.0305(3) 0.0343(3) -0.01267(19) -0.0152(2) 0.0128(2)
Ni1 0.0372(4) 0.0243(4) 0.0241(4) -0.0091(3) -0.0057(3) 0.0011(3)
Cl1 0.0411(6) 0.0276(5) 0.0419(6) -0.0061(4) -0.0063(4) 0.0052(4)
P1 0.0370(6) 0.0259(5) 0.0244(5) -0.0086(4) -0.0065(4) 0.0023(4)
O1 0.0437(17) 0.0284(15) 0.0254(14) -0.0096(11) -0.0103(12) 0.0060(12)
N1 0.040(2) 0.0275(17) 0.0261(17) -0.0077(13) -0.0054(15) 0.0006(14)
C1 0.035(2) 0.028(2) 0.0244(19) -0.0075(15) -0.0063(16) -0.0019(16)
C2 0.034(2) 0.027(2) 0.0268(19) -0.0095(16) -0.0020(16) -0.0030(16)
C4 0.037(2) 0.030(2) 0.031(2) -0.0056(16) -0.0125(18) -0.0009(17)
C6 0.034(2) 0.026(2) 0.029(2) -0.0089(16) -0.0041(17) -0.0001(16)
C11 0.046(3) 0.027(2) 0.027(2) -0.0056(16) -0.0078(18) 0.0030(17)
C3 0.043(2) 0.027(2) 0.029(2) -0.0109(16) -0.0068(18) -0.0036(17)
C5 0.034(2) 0.0232(19) 0.035(2) -0.0054(16) -0.0030(17) -0.0005(16)
C10 0.050(3) 0.033(2) 0.028(2) -0.0077(17) -0.0051(19) 0.0021(19)
C15 0.044(3) 0.045(3) 0.043(3) -0.018(2) -0.005(2) -0.006(2)
C9 0.039(3) 0.048(3) 0.042(3) -0.017(2) -0.012(2) 0.008(2)
C8 0.040(2) 0.035(2) 0.030(2) -0.0144(17) -0.0078(18) 0.0002(18)
C12 0.050(3) 0.037(2) 0.035(2) -0.0037(19) -0.006(2) -0.004(2)
C14 0.053(3) 0.043(3) 0.030(2) -0.0152(19) -0.002(2) -0.002(2)
C7 0.043(3) 0.048(3) 0.038(3) -0.010(2) -0.001(2) -0.008(2)
C16 0.045(3) 0.044(3) 0.048(3) -0.016(2) 0.000(2) -0.011(2)
C13 0.057(3) 0.051(3) 0.042(3) -0.008(2) 0.012(2) -0.009(2)

loop_
_atom_type_symbol
_atom_type_description
_atom_type_scat_dispersion_real
_atom_type_scat_dispersion_imag
_atom_type_scat_source
C C 0.0181 0.0091 'International Tables Vol C Tables 4.2.6.8 and 6.1.1.4'
H H 0.0000 0.0000 'International Tables Vol C Tables 4.2.6.8 and 6.1.1.4'
Br Br -0.6763 1.2805 'International Tables Vol C Tables 4.2.6.8 and 6.1.1.4'
Cl Cl 0.3639 0.7018 'International Tables Vol C Tables 4.2.6.8 and 6.1.1.4'
N N 0.0311 0.0180 'International Tables Vol C Tables 4.2.6.8 and 6.1.1.4'
Ni Ni -3.0029 0.5091 'International Tables Vol C Tables 4.2.6.8 and 6.1.1.4'
O O 0.0492 0.0322 'International Tables Vol C Tables 4.2.6.8 and 6.1.1.4'
P P 0.2955 0.4335 'International Tables Vol C Tables 4.2.6.8 and 6.1.1.4'

loop_
_geom_angle_atom_site_label_1
_geom_angle_atom_site_label_2
_geom_angle_atom_site_label_3
_geom_angle
_geom_angle_site_symmetry_1
_geom_angle_site_symmetry_3
_geom_angle_publ_flag
P1 Ni1 Br1 89.54(4) . . ?
N1 Ni1 Br1 90.41(11) . . ?
N1 Ni1 P1 176.31(12) . . ?
C2 Ni1 Br1 172.89(13) . . ?
C2 Ni1 P1 83.47(13) . . ?
C2 Ni1 N1 96.65(17) . . ?
O1 P1 Ni1 106.65(12) . . ?
O1 P1 C11 101.59(18) . . ?
O1 P1 C8 101.55(19) . . ?
C11 P1 Ni1 119.08(15) . . ?
C11 P1 C8 107.0(2) . . ?
C8 P1 Ni1 118.19(15) . . ?
C1 O1 P1 111.4(2) . . ?
C15 N1 Ni1 116.4(3) . . ?
C14 N1 Ni1 125.2(3) . . ?
C14 N1 C15 117.8(4) . . ?
O1 C1 C2 118.0(4) . . ?
C6 C1 O1 117.5(4) . . ?
C6 C1 C2 124.5(4) . . ?
C1 C2 Ni1 119.2(3) . . ?
C3 C2 Ni1 126.0(3) . . ?
C3 C2 C1 114.8(4) . . ?
C3 C4 H4 120.6 . . ?
C5 C4 H4 120.6 . . ?
C5 C4 C3 118.9(4) . . ?
C1 C6 H6 121.1 . . ?
C5 C6 C1 117.7(4) . . ?
C5 C6 H6 121.1 . . ?
P1 C11 H11 107.8 . . ?
C10 C11 P1 111.5(3) . . ?
C10 C11 H11 107.8 . . ?
C12 C11 P1 110.3(3) . . ?
C12 C11 H11 107.8 . . ?
C12 C11 C10 111.5(4) . . ?
C2 C3 H3 118.7 . . ?
C4 C3 C2 122.7(4) . . ?
C4 C3 H3 118.7 . . ?
C4 C5 Cl1 119.2(4) . . ?
C6 C5 Cl1 119.5(3) . . ?
C6 C5 C4 121.3(4) . . ?
C11 C10 H10A 109.5 . . ?
C11 C10 H10B 109.5 . . ?
C11 C10 H10C 109.5 . . ?
H10A C10 H10B 109.5 . . ?
H10A C10 H10C 109.5 . . ?
H10B C10 H10C 109.5 . . ?
N1 C15 H15A 108.8 . . ?
N1 C15 H15B 108.8 . . ?
N1 C15 C16 113.7(4) . . ?
H15A C15 H15B 107.7 . . ?
C16 C15 H15A 108.8 . . ?
C16 C15 H15B 108.8 . . ?
H9A C9 H9B 109.5 . . ?
H9A C9 H9C 109.5 . . ?
H9B C9 H9C 109.5 . . ?
C8 C9 H9A 109.5 . . ?
C8 C9 H9B 109.5 . . ?
C8 C9 H9C 109.5 . . ?
P1 C8 H8 107.6 . . ?
C9 C8 P1 114.0(3) . . ?
C9 C8 H8 107.6 . . ?
C9 C8 C7 110.9(4) . . ?
C7 C8 P1 109.0(3) . . ?
C7 C8 H8 107.6 . . ?
C11 C12 H12A 109.5 . . ?
C11 C12 H12B 109.5 . . ?
C11 C12 H12C 109.5 . . ?
H12A C12 H12B 109.5 . . ?
H12A C12 H12C 109.5 . . ?
H12B C12 H12C 109.5 . . ?
N1 C14 H14 118.1 . . ?
N1 C14 C13 123.7(4) . . ?
C13 C14 H14 118.1 . . ?
C8 C7 H7A 109.5 . . ?
C8 C7 H7B 109.5 . . ?
C8 C7 H7C 109.5 . . ?
H7A C7 H7B 109.5 . . ?
H7A C7 H7C 109.5 . . ?
H7B C7 H7C 109.5 . . ?
C15 C16 H16A 109.5 . . ?
C15 C16 H16B 109.5 . . ?
C15 C16 H16C 109.5 . . ?
H16A C16 H16B 109.5 . . ?
H16A C16 H16C 109.5 . . ?
H16B C16 H16C 109.5 . . ?
C14 C13 H13A 109.5 . . ?
C14 C13 H13B 109.5 . . ?
C14 C13 H13C 109.5 . . ?
H13A C13 H13B 109.5 . . ?
H13A C13 H13C 109.5 . . ?
H13B C13 H13C 109.5 . . ?

loop_
_geom_bond_atom_site_label_1
_geom_bond_atom_site_label_2
_geom_bond_distance
_geom_bond_site_symmetry_2
_geom_bond_publ_flag
Br1 Ni1 2.3508(9) . ?
Ni1 P1 2.1047(12) . ?
Ni1 N1 1.946(4) . ?
Ni1 C2 1.907(4) . ?
Cl1 C5 1.746(4) . ?
P1 O1 1.652(3) . ?
P1 C11 1.817(4) . ?
P1 C8 1.831(5) . ?
O1 C1 1.391(5) . ?
N1 C15 1.457(6) . ?
N1 C14 1.281(6) . ?
C1 C2 1.408(5) . ?
C1 C6 1.380(6) . ?
C2 C3 1.398(6) . ?
C4 H4 0.9500 . ?
C4 C3 1.395(6) . ?
C4 C5 1.390(6) . ?
C6 H6 0.9500 . ?
C6 C5 1.380(6) . ?
C11 H11 1.0000 . ?
C11 C10 1.537(6) . ?
C11 C12 1.526(7) . ?
C3 H3 0.9500 . ?
C10 H10A 0.9800 . ?
C10 H10B 0.9800 . ?
C10 H10C 0.9800 . ?
C15 H15A 0.9900 . ?
C15 H15B 0.9900 . ?
C15 C16 1.500(7) . ?
C9 H9A 0.9800 . ?
C9 H9B 0.9800 . ?
C9 H9C 0.9800 . ?
C9 C8 1.523(7) . ?
C8 H8 1.0000 . ?
C8 C7 1.535(7) . ?
C12 H12A 0.9800 . ?
C12 H12B 0.9800 . ?
C12 H12C 0.9800 . ?
C14 H14 0.9500 . ?
C14 C13 1.452(7) . ?
C7 H7A 0.9800 . ?
C7 H7B 0.9800 . ?
C7 H7C 0.9800 . ?
C16 H16A 0.9800 . ?
C16 H16B 0.9800 . ?
C16 H16C 0.9800 . ?
C13 H13A 0.9800 . ?
C13 H13B 0.9800 . ?
C13 H13C 0.9800 . ?

loop_
_geom_torsion_atom_site_label_1
_geom_torsion_atom_site_label_2
_geom_torsion_atom_site_label_3
_geom_torsion_atom_site_label_4
_geom_torsion
_geom_torsion_site_symmetry_1
_geom_torsion_site_symmetry_2
_geom_torsion_site_symmetry_3
_geom_torsion_site_symmetry_4
_geom_torsion_publ_flag
Ni1 P1 O1 C1 10.4(3) . . . . ?
Ni1 P1 C11 C10 164.4(3) . . . . ?
Ni1 P1 C11 C12 40.0(4) . . . . ?
Ni1 P1 C8 C9 90.5(3) . . . . ?
Ni1 P1 C8 C7 -34.0(4) . . . . ?
Ni1 N1 C15 C16 -60.6(5) . . . . ?
Ni1 N1 C14 C13 8.9(8) . . . . ?
Ni1 C2 C3 C4 -179.2(3) . . . . ?
P1 O1 C1 C2 -5.2(5) . . . . ?
P1 O1 C1 C6 174.2(3) . . . . ?
O1 P1 C11 C10 47.7(4) . . . . ?
O1 P1 C11 C12 -76.6(3) . . . . ?
O1 P1 C8 C9 -153.3(3) . . . . ?
O1 P1 C8 C7 82.1(3) . . . . ?
O1 C1 C2 Ni1 -3.7(5) . . . . ?
O1 C1 C2 C3 175.5(4) . . . . ?
O1 C1 C6 C5 -176.1(4) . . . . ?
C1 C2 C3 C4 1.7(6) . . . . ?
C1 C6 C5 Cl1 179.0(3) . . . . ?
C1 C6 C5 C4 -0.4(7) . . . . ?
C2 C1 C6 C5 3.3(7) . . . . ?
C6 C1 C2 Ni1 176.9(3) . . . . ?
C6 C1 C2 C3 -3.9(6) . . . . ?
C11 P1 O1 C1 135.8(3) . . . . ?
C11 P1 C8 C9 -47.3(4) . . . . ?
C11 P1 C8 C7 -171.8(3) . . . . ?
C3 C4 C5 Cl1 179.0(3) . . . . ?
C3 C4 C5 C6 -1.6(7) . . . . ?
C5 C4 C3 C2 0.9(7) . . . . ?
C15 N1 C14 C13 -179.6(5) . . . . ?
C8 P1 O1 C1 -113.9(3) . . . . ?
C8 P1 C11 C10 -58.3(4) . . . . ?
C8 P1 C11 C12 177.3(3) . . . . ?
C14 N1 C15 C16 127.1(5) . . . . ?

loop_
_twin_individual_id
_twin_individual_mass_fraction_refined
1 0.72149
2 0.27851
